data_4123330
loop_
_publ_author_name
'Roy, Sudipta'
'Stollberg, Peter'
'Herbst-Irmer, Regine'
'Stalke, Dietmar'
'Andrada, Diego M.'
'Frenking, Gernot'
'Roesky, Herbert W.'

_publ_section_title
;
 Carbene-dichlorosilylene stabilized phosphinidenes exhibiting strong
 intramolecular charge transfer transition.
;
_journal_issue 1
_journal_name_full 'Journal of the American Chemical Society'
_journal_page_first 150
_journal_page_last 153
_journal_paper_doi 10.1021/ja512089e
_journal_volume 137
_journal_year 2015
_chemical_formula_moiety 'C42 H59 Cl2 N2 P Si, 2(C6 H6)'
_chemical_formula_sum 'C54 H71 Cl2 N2 P Si'
_chemical_formula_weight 878.08
_chemical_name_systematic
;
 ?
;
_space_group_crystal_system orthorhombic
_space_group_IT_number 19
_space_group_name_Hall 'P 2ac 2ab'
_space_group_name_H-M_alt 'P 21 21 21'
_symmetry_space_group_name_Hall 'P 2ac 2ab'
_symmetry_space_group_name_H-M 'P 21 21 21'
_atom_sites_solution_hydrogens geom
_audit_creation_method SHELXL-2014
_cell_angle_alpha 90
_cell_angle_beta 90
_cell_angle_gamma 90
_cell_formula_units_Z 4
_cell_length_a 10.414(2)
_cell_length_b 17.913(2)
_cell_length_c 27.306(3)
_cell_measurement_reflns_used 9916
_cell_measurement_temperature 100(2)
_cell_measurement_theta_max 24.1895
_cell_measurement_theta_min 2.262
_cell_volume 5093.8(13)
_computing_cell_refinement 'SAINT V8.30C'
_computing_data_collection 'APEX2 v2012.2'
_computing_data_reduction 'SAINT V8.30C'
_computing_molecular_graphics 'XP Version 5.1'
_computing_publication_material 'XP Version 5.1'
_computing_structure_refinement 'SHELXL-2014 (Sheldrick, 2014)'
_computing_structure_solution 'SHELXS-2012 (Sheldrick, 2012)'
_diffrn_ambient_temperature 100(2)
_diffrn_measured_fraction_theta_full 1.000
_diffrn_measured_fraction_theta_max 1.000
_diffrn_measurement_device_type 'Bruker Smart APEX II Quazar'
_diffrn_measurement_method 'omega scans'
_diffrn_radiation_type MoK\a
_diffrn_radiation_wavelength 0.71073
_diffrn_reflns_av_R_equivalents 0.0605
_diffrn_reflns_av_unetI/netI 0.0390
_diffrn_reflns_Laue_measured_fraction_full 1.000
_diffrn_reflns_Laue_measured_fraction_max 1.000
_diffrn_reflns_limit_h_max 12
_diffrn_reflns_limit_h_min -12
_diffrn_reflns_limit_k_max 21
_diffrn_reflns_limit_k_min -21
_diffrn_reflns_limit_l_max 32
_diffrn_reflns_limit_l_min -32
_diffrn_reflns_number 69636
_diffrn_reflns_point_group_measured_fraction_full 1.000
_diffrn_reflns_point_group_measured_fraction_max 0.999
_diffrn_reflns_theta_full 25.242
_diffrn_reflns_theta_max 25.355
_diffrn_reflns_theta_min 1.360
_diffrn_source 'INCOATEC Mo Microsource'
_exptl_absorpt_coefficient_mu 0.218
_exptl_absorpt_correction_T_max 0.9420
_exptl_absorpt_correction_T_min 0.8954
_exptl_absorpt_correction_type multi-scan
_exptl_absorpt_process_details SADABS-2014/3
_exptl_crystal_colour red
_exptl_crystal_density_diffrn 1.145
_exptl_crystal_description block
_exptl_crystal_F_000 1888
_exptl_crystal_size_max 0.194
_exptl_crystal_size_mid 0.165
_exptl_crystal_size_min 0.058
_refine_diff_density_max 0.238
_refine_diff_density_min -0.319
_refine_diff_density_rms 0.038
_refine_ls_abs_structure_details
;
 Flack x determined using 3485 quotients [(I+)-(I-)]/[(I+)+(I-)]
 (Parsons, Flack and Wagner, Acta Cryst. B69 (2013) 249-259).
;
_refine_ls_abs_structure_Flack -0.02(2)
_refine_ls_extinction_method none
_refine_ls_goodness_of_fit_ref 1.071
_refine_ls_hydrogen_treatment constr
_refine_ls_matrix_type full
_refine_ls_number_parameters 627
_refine_ls_number_reflns 9335
_refine_ls_number_restraints 730
_refine_ls_restrained_S_all 1.060
_refine_ls_R_factor_all 0.0420
_refine_ls_R_factor_gt 0.0334
_refine_ls_shift/su_max 0.002
_refine_ls_shift/su_mean 0.000
_refine_ls_structure_factor_coef Fsqd
_refine_ls_weighting_details 'w=1/[\s^2^(Fo^2^)+(0.0231P)^2^+1.6936P] where P=(Fo^2^+2Fc^2^)/3'
_refine_ls_weighting_scheme calc
_refine_ls_wR_factor_gt 0.0696
_refine_ls_wR_factor_ref 0.0738
_reflns_Friedel_coverage 0.795
_reflns_Friedel_fraction_full 1.000
_reflns_Friedel_fraction_max 0.999
_reflns_number_gt 8382
_reflns_number_total 9335
_reflns_threshold_expression 'I > 2\s(I)'
_cod_data_source_file ja512089e_si_005.cif
_cod_data_source_block p212121_a
_cod_database_code 4123330
_shelx_space_group_comment
;
The symmetry employed for this shelxl refinement is uniquely defined
by the following loop, which should always be used as a source of
symmetry information in preference to the above space-group names.
They are only intended as comments.
;
_shelx_estimated_absorpt_t_min 0.959
_shelx_estimated_absorpt_t_max 0.987
_shelxl_version_number 2014-3

loop_
_space_group_symop_operation_xyz
'x, y, z'
'-x+1/2, -y, z+1/2'
'-x, y+1/2, -z+1/2'
'x+1/2, -y+1/2, -z'

loop_
_atom_site_label
_atom_site_type_symbol
_atom_site_fract_x
_atom_site_fract_y
_atom_site_fract_z
_atom_site_U_iso_or_equiv
_atom_site_adp_type
_atom_site_occupancy
_atom_site_site_symmetry_order
_atom_site_calc_flag
_atom_site_refinement_flags_posn
_atom_site_refinement_flags_adp
_atom_site_refinement_flags_occupancy
_atom_site_disorder_assembly
_atom_site_disorder_group
Cl1 Cl 0.30269(10) 0.58860(4) 0.35957(3) 0.0427(2) Uani 1 1 d . U . . .
Cl2 Cl 0.60702(11) 0.58394(4) 0.37755(3) 0.0449(3) Uani 1 1 d . U . . .
P1 P 0.49413(7) 0.46702(4) 0.28198(2) 0.01432(15) Uani 1 1 d . . . . .
Si1 Si 0.47572(8) 0.56755(4) 0.32184(3) 0.01817(17) Uani 1 1 d . U . . .
N1 N 0.5051(2) 0.72895(11) 0.29773(7) 0.0149(5) Uani 1 1 d . . . . .
N2 N 0.4548(2) 0.66244(11) 0.23465(8) 0.0138(5) Uani 1 1 d . . . . .
C1S C 0.9233(5) 0.4841(2) 0.50892(13) 0.0556(12) Uani 1 1 d D U . . .
H1S H 0.9156 0.4388 0.5268 0.067 Uiso 1 1 calc R U . . .
C2S C 0.8155(4) 0.5267(3) 0.49978(14) 0.0583(12) Uani 1 1 d D U . . .
H2S H 0.7337 0.5110 0.5112 0.070 Uiso 1 1 calc R U . . .
C3S C 0.8278(4) 0.5924(2) 0.47383(13) 0.0485(10) Uani 1 1 d D U . . .
H3S H 0.7545 0.6225 0.4676 0.058 Uiso 1 1 calc R U . . .
C4S C 0.9461(4) 0.6141(2) 0.45713(12) 0.0438(10) Uani 1 1 d D U . . .
H4S H 0.9544 0.6590 0.4389 0.053 Uiso 1 1 calc R U . . .
C5S C 1.0515(4) 0.5720(2) 0.46632(13) 0.0441(9) Uani 1 1 d D U . . .
H5S H 1.1330 0.5877 0.4546 0.053 Uiso 1 1 calc R U . . .
C6S C 1.0414(4) 0.5067(2) 0.49247(13) 0.0467(10) Uani 1 1 d D U . . .
H6S H 1.1155 0.4775 0.4991 0.056 Uiso 1 1 calc R U . . .
C1T C 0.4300(7) 0.5393(5) 0.4917(2) 0.0360(18) Uani 0.611(10) 1 d D U P A 1
H1T H 0.4033 0.5461 0.4587 0.043 Uiso 0.611(10) 1 calc R U P A 1
C2T C 0.4412(13) 0.4687(6) 0.5100(4) 0.036(3) Uani 0.611(10) 1 d D U P A 1
H2T H 0.4217 0.4270 0.4898 0.043 Uiso 0.611(10) 1 calc R U P A 1
C3T C 0.4810(10) 0.4574(5) 0.5581(3) 0.031(2) Uani 0.611(10) 1 d D U P A 1
H3T H 0.4893 0.4083 0.5709 0.038 Uiso 0.611(10) 1 calc R U P A 1
C4T C 0.5084(6) 0.5193(4) 0.5868(2) 0.0281(17) Uani 0.611(10) 1 d D U P A 1
H4T H 0.5347 0.5128 0.6199 0.034 Uiso 0.611(10) 1 calc R U P A 1
C5T C 0.4976(7) 0.5906(4) 0.5677(3) 0.0327(18) Uani 0.611(10) 1 d D U P A 1
H5T H 0.5183 0.6326 0.5873 0.039 Uiso 0.611(10) 1 calc R U P A 1
C6T C 0.4568(9) 0.6008(5) 0.5200(4) 0.036(2) Uani 0.611(10) 1 d D U P A 1
H6T H 0.4473 0.6497 0.5070 0.043 Uiso 0.611(10) 1 calc R U P A 1
C1U C 0.4784(10) 0.5818(6) 0.4910(5) 0.035(3) Uani 0.389(10) 1 d D U P A 2
H1U H 0.4833 0.6174 0.4653 0.042 Uiso 0.389(10) 1 calc R U P A 2
C2U C 0.4783(14) 0.6047(7) 0.5390(6) 0.036(4) Uani 0.389(10) 1 d D U P A 2
H2U H 0.4841 0.6565 0.5463 0.043 Uiso 0.389(10) 1 calc R U P A 2
C3U C 0.4701(16) 0.5543(8) 0.5766(4) 0.053(4) Uani 0.389(10) 1 d D U P A 2
H3U H 0.4722 0.5709 0.6096 0.064 Uiso 0.389(10) 1 calc R U P A 2
C4U C 0.459(2) 0.4795(8) 0.5661(5) 0.044(4) Uani 0.389(10) 1 d D U P A 2
H4U H 0.4505 0.4444 0.5919 0.052 Uiso 0.389(10) 1 calc R U P A 2
C5U C 0.459(2) 0.4554(9) 0.5182(6) 0.033(4) Uani 0.389(10) 1 d D U P A 2
H5U H 0.4516 0.4037 0.5112 0.040 Uiso 0.389(10) 1 calc R U P A 2
C6U C 0.4711(12) 0.5061(6) 0.4804(4) 0.036(3) Uani 0.389(10) 1 d D U P A 2
H&U H 0.4742 0.4894 0.4474 0.043 Uiso 0.389(10) 1 calc R U P A 2
C1 C 0.4836(3) 0.65739(13) 0.28305(9) 0.0141(5) Uani 1 1 d . . . . .
C2 C 0.4889(3) 0.77752(14) 0.25883(9) 0.0158(6) Uani 1 1 d . . . . .
H2 H 0.4984 0.8303 0.2597 0.019 Uiso 1 1 calc R U . . .
C3 C 0.4573(3) 0.73617(14) 0.21974(10) 0.0158(6) Uani 1 1 d . . . . .
H3 H 0.4399 0.7542 0.1877 0.019 Uiso 1 1 calc R U . . .
C4 C 0.4308(3) 0.60096(14) 0.20115(10) 0.0147(6) Uani 1 1 d . . . . .
C5 C 0.3065(3) 0.57167(15) 0.19814(10) 0.0185(6) Uani 1 1 d . . . . .
C6 C 0.2872(3) 0.51424(16) 0.16439(11) 0.0237(7) Uani 1 1 d . . . . .
H6 H 0.2042 0.4928 0.1613 0.028 Uiso 1 1 calc R U . . .
C7 C 0.3851(3) 0.48798(15) 0.13551(11) 0.0242(7) Uani 1 1 d . . . . .
H7 H 0.3695 0.4483 0.1132 0.029 Uiso 1 1 calc R U . . .
C8 C 0.5066(3) 0.51908(14) 0.13873(10) 0.0210(6) Uani 1 1 d . . . . .
H8 H 0.5733 0.5008 0.1182 0.025 Uiso 1 1 calc R U . . .
C9 C 0.5328(3) 0.57696(14) 0.17173(9) 0.0168(6) Uani 1 1 d . . . . .
C10 C 0.6668(3) 0.61028(16) 0.17409(10) 0.0198(6) Uani 1 1 d . . . . .
H10 H 0.6602 0.6595 0.1912 0.024 Uiso 1 1 calc R U . . .
C11 C 0.7581(3) 0.5614(2) 0.20352(13) 0.0428(10) Uani 1 1 d . . . . .
H11A H 0.7670 0.5128 0.1874 0.064 Uiso 1 1 calc R U . . .
H11B H 0.7237 0.5542 0.2366 0.064 Uiso 1 1 calc R U . . .
H11C H 0.8423 0.5856 0.2055 0.064 Uiso 1 1 calc R U . . .
C12 C 0.7222(3) 0.6246(2) 0.12332(12) 0.0353(8) Uani 1 1 d . . . . .
H12A H 0.7372 0.5768 0.1068 0.053 Uiso 1 1 calc R U . . .
H12B H 0.8036 0.6516 0.1264 0.053 Uiso 1 1 calc R U . . .
H12C H 0.6615 0.6545 0.1042 0.053 Uiso 1 1 calc R U . . .
C13 C 0.1947(3) 0.60257(16) 0.22793(11) 0.0241(7) Uani 1 1 d . . . . .
H13 H 0.2309 0.6323 0.2557 0.029 Uiso 1 1 calc R U . . .
C14 C 0.1118(3) 0.53982(18) 0.24960(13) 0.0330(8) Uani 1 1 d . . . . .
H14A H 0.0682 0.5131 0.2231 0.050 Uiso 1 1 calc R U . . .
H14B H 0.0477 0.5613 0.2718 0.050 Uiso 1 1 calc R U . . .
H14C H 0.1666 0.5050 0.2678 0.050 Uiso 1 1 calc R U . . .
C15 C 0.1151(3) 0.65525(17) 0.19572(13) 0.0321(8) Uani 1 1 d . . . . .
H15A H 0.0781 0.6271 0.1684 0.048 Uiso 1 1 calc R U . . .
H15B H 0.1705 0.6950 0.1829 0.048 Uiso 1 1 calc R U . . .
H15C H 0.0459 0.6773 0.2153 0.048 Uiso 1 1 calc R U . . .
C16 C 0.5515(3) 0.75423(14) 0.34554(10) 0.0172(6) Uani 1 1 d . . . . .
C18 C 0.7267(3) 0.78180(16) 0.39810(11) 0.0245(7) Uani 1 1 d . . . . .
H18 H 0.8163 0.7851 0.4042 0.029 Uiso 1 1 calc R U . . .
C19 C 0.6419(3) 0.79942(17) 0.43488(11) 0.0281(8) Uani 1 1 d . . . . .
H19 H 0.6733 0.8131 0.4663 0.034 Uiso 1 1 calc R U . . .
C20 C 0.5109(3) 0.79723(15) 0.42635(10) 0.0255(7) Uani 1 1 d . . . . .
H20 H 0.4535 0.8114 0.4517 0.031 Uiso 1 1 calc R U . . .
C21 C 0.4616(3) 0.77467(14) 0.38115(10) 0.0191(6) Uani 1 1 d D . . . .
C22 C 0.3185(3) 0.77727(16) 0.37119(10) 0.0220(7) Uani 1 1 d D . . . .
H22 H 0.2996 0.7422 0.3436 0.026 Uiso 1 1 calc R U . . .
C23 C 0.2382(3) 0.75309(18) 0.41559(11) 0.0314(8) Uani 1 1 d D . . . .
H23A H 0.1485 0.7466 0.4056 0.047 Uiso 1 1 calc R U . . .
H23B H 0.2434 0.7914 0.4411 0.047 Uiso 1 1 calc R U . . .
H23C H 0.2714 0.7058 0.4284 0.047 Uiso 1 1 calc R U . . .
C24 C 0.2790(3) 0.85633(16) 0.35507(12) 0.0284(7) Uani 1 1 d D . . . .
H24A H 0.3309 0.8715 0.3268 0.043 Uiso 1 1 calc R U . . .
H24B H 0.2930 0.8913 0.3821 0.043 Uiso 1 1 calc R U . . .
H24C H 0.1880 0.8565 0.3460 0.043 Uiso 1 1 calc R U . . .
C17 C 0.6846(3) 0.75926(15) 0.35208(10) 0.0197(6) Uani 1 1 d D . . . .
C25 C 0.7815(3) 0.74514(17) 0.31139(11) 0.0264(7) Uani 1 1 d D U . . .
H25 H 0.7362 0.7229 0.2826 0.032 Uiso 0.79(2) 1 calc R U P B 1
H25' H 0.7307 0.7432 0.2803 0.032 Uiso 0.21(2) 1 calc R U P B 2
C26 C 0.8893(9) 0.6929(7) 0.3273(3) 0.048(2) Uani 0.79(2) 1 d D U P B 1
H26A H 0.9491 0.6855 0.3000 0.072 Uiso 0.79(2) 1 calc R U P B 1
H26B H 0.9353 0.7149 0.3551 0.072 Uiso 0.79(2) 1 calc R U P B 1
H26C H 0.8529 0.6447 0.3371 0.072 Uiso 0.79(2) 1 calc R U P B 1
C27 C 0.8400(9) 0.8214(4) 0.2964(3) 0.0356(18) Uani 0.79(2) 1 d D U P B 1
H27A H 0.9029 0.8139 0.2702 0.053 Uiso 0.79(2) 1 calc R U P B 1
H27B H 0.7716 0.8546 0.2848 0.053 Uiso 0.79(2) 1 calc R U P B 1
H27C H 0.8825 0.8441 0.3248 0.053 Uiso 0.79(2) 1 calc R U P B 1
C26' C 0.844(3) 0.6649(13) 0.3175(13) 0.043(7) Uani 0.21(2) 1 d D U P B 2
H26D H 0.7759 0.6279 0.3227 0.064 Uiso 0.21(2) 1 calc R U P B 2
H26E H 0.8921 0.6523 0.2878 0.064 Uiso 0.21(2) 1 calc R U P B 2
H26F H 0.9020 0.6651 0.3457 0.064 Uiso 0.21(2) 1 calc R U P B 2
C27' C 0.882(3) 0.8026(15) 0.3034(12) 0.035(6) Uani 0.21(2) 1 d D U P B 2
H27D H 0.9384 0.7871 0.2764 0.053 Uiso 0.21(2) 1 calc R U P B 2
H27E H 0.8419 0.8504 0.2952 0.053 Uiso 0.21(2) 1 calc R U P B 2
H27F H 0.9336 0.8083 0.3333 0.053 Uiso 0.21(2) 1 calc R U P B 2
C28 C 0.5318(3) 0.40777(14) 0.33713(9) 0.0136(6) Uani 1 1 d . . . . .
C29 C 0.4337(3) 0.37204(15) 0.36421(10) 0.0153(6) Uani 1 1 d . . . . .
C30 C 0.4662(3) 0.32047(14) 0.40067(10) 0.0168(6) Uani 1 1 d . . . . .
H30 H 0.3993 0.2967 0.4185 0.020 Uiso 1 1 calc R U . . .
C31 C 0.5929(3) 0.30265(15) 0.41186(10) 0.0181(6) Uani 1 1 d . . . . .
C32 C 0.6884(3) 0.33914(15) 0.38553(10) 0.0177(6) Uani 1 1 d . . . . .
H32 H 0.7756 0.3279 0.3926 0.021 Uiso 1 1 calc R U . . .
C33 C 0.6616(3) 0.39161(14) 0.34919(10) 0.0153(6) Uani 1 1 d . . . . .
C34 C 0.7740(3) 0.42945(15) 0.32335(10) 0.0189(6) Uani 1 1 d . . . . .
H34 H 0.7406 0.4763 0.3081 0.023 Uiso 1 1 calc R U . . .
C35 C 0.8818(3) 0.45169(18) 0.35845(12) 0.0325(8) Uani 1 1 d . . . . .
H35A H 0.9238 0.4067 0.3711 0.049 Uiso 1 1 calc R U . . .
H35B H 0.8459 0.4803 0.3858 0.049 Uiso 1 1 calc R U . . .
H35C H 0.9449 0.4823 0.3410 0.049 Uiso 1 1 calc R U . . .
C36 C 0.8263(3) 0.38048(18) 0.28205(12) 0.0307(7) Uani 1 1 d . . . . .
H36A H 0.7576 0.3701 0.2585 0.046 Uiso 1 1 calc R U . . .
H36B H 0.8582 0.3334 0.2957 0.046 Uiso 1 1 calc R U . . .
H36C H 0.8966 0.4066 0.2655 0.046 Uiso 1 1 calc R U . . .
C37 C 0.2915(3) 0.38775(15) 0.35594(10) 0.0175(6) Uani 1 1 d . . . . .
H37 H 0.2847 0.4317 0.3335 0.021 Uiso 1 1 calc R U . . .
C38 C 0.2220(3) 0.40744(19) 0.40326(11) 0.0284(7) Uani 1 1 d . . . . .
H38A H 0.2707 0.4458 0.4209 0.043 Uiso 1 1 calc R U . . .
H38B H 0.2146 0.3627 0.4238 0.043 Uiso 1 1 calc R U . . .
H38C H 0.1361 0.4264 0.3956 0.043 Uiso 1 1 calc R U . . .
C39 C 0.2245(3) 0.3221(2) 0.33121(14) 0.0421(10) Uani 1 1 d . . . . .
H39A H 0.2690 0.3099 0.3006 0.063 Uiso 1 1 calc R U . . .
H39B H 0.1352 0.3355 0.3241 0.063 Uiso 1 1 calc R U . . .
H39C H 0.2264 0.2787 0.3531 0.063 Uiso 1 1 calc R U . . .
C40 C 0.6248(3) 0.24750(17) 0.45243(11) 0.0249(7) Uani 1 1 d . . . . .
H40 H 0.5420 0.2295 0.4668 0.030 Uiso 1 1 calc R U . . .
C41 C 0.7017(4) 0.2849(2) 0.49348(12) 0.0486(10) Uani 1 1 d . . . . .
H41A H 0.7855 0.3007 0.4808 0.073 Uiso 1 1 calc R U . . .
H41B H 0.7141 0.2494 0.5204 0.073 Uiso 1 1 calc R U . . .
H41C H 0.6547 0.3286 0.5055 0.073 Uiso 1 1 calc R U . . .
C42 C 0.6969(4) 0.18008(17) 0.43341(13) 0.0377(9) Uani 1 1 d . . . . .
H42A H 0.6467 0.1561 0.4074 0.057 Uiso 1 1 calc R U . . .
H42B H 0.7105 0.1446 0.4602 0.057 Uiso 1 1 calc R U . . .
H42C H 0.7801 0.1959 0.4203 0.057 Uiso 1 1 calc R U . . .

loop_
_atom_site_aniso_label
_atom_site_aniso_U_11
_atom_site_aniso_U_22
_atom_site_aniso_U_33
_atom_site_aniso_U_23
_atom_site_aniso_U_13
_atom_site_aniso_U_12
Cl1 0.0675(6) 0.0152(4) 0.0452(5) -0.0002(3) 0.0392(5) -0.0002(4)
Cl2 0.0910(8) 0.0155(4) 0.0282(4) -0.0010(3) -0.0343(5) 0.0020(4)
P1 0.0190(4) 0.0106(3) 0.0134(3) 0.0006(3) -0.0007(3) 0.0009(3)
Si1 0.0310(5) 0.0102(3) 0.0133(4) 0.0013(3) 0.0004(3) 0.0008(3)
N1 0.0193(13) 0.0116(10) 0.0139(11) -0.0003(8) 0.0005(10) -0.0003(10)
N2 0.0153(12) 0.0113(11) 0.0149(12) 0.0006(9) 0.0004(9) -0.0002(9)
C1S 0.098(3) 0.041(2) 0.027(2) 0.0007(17) 0.020(2) -0.011(2)
C2S 0.056(3) 0.075(3) 0.043(2) -0.024(2) 0.016(2) -0.027(2)
C3S 0.048(2) 0.063(3) 0.035(2) -0.0218(19) -0.0171(18) 0.008(2)
C4S 0.078(3) 0.0344(19) 0.0196(18) -0.0038(15) -0.0043(18) -0.0063(19)
C5S 0.050(2) 0.048(2) 0.034(2) -0.0130(18) 0.0151(17) -0.0119(19)
C6S 0.059(3) 0.048(2) 0.034(2) -0.0090(17) 0.0066(18) 0.0142(19)
C1T 0.037(4) 0.050(5) 0.021(3) 0.008(3) -0.007(3) -0.006(4)
C2T 0.039(5) 0.041(5) 0.027(4) -0.002(3) -0.009(3) -0.012(4)
C3T 0.034(4) 0.033(4) 0.028(4) -0.001(3) -0.007(3) -0.008(3)
C4T 0.019(3) 0.043(4) 0.022(3) 0.000(3) 0.000(2) -0.001(3)
C5T 0.027(4) 0.034(4) 0.037(4) -0.005(3) -0.007(3) 0.002(3)
C6T 0.034(4) 0.037(4) 0.038(6) 0.008(4) -0.015(4) -0.004(3)
C1U 0.039(6) 0.030(5) 0.034(6) -0.007(4) 0.005(5) -0.007(4)
C2U 0.040(9) 0.037(5) 0.030(7) -0.012(5) 0.015(6) -0.010(5)
C3U 0.087(11) 0.044(7) 0.029(6) -0.010(5) 0.022(5) -0.017(6)
C4U 0.067(10) 0.034(7) 0.030(6) 0.001(4) 0.017(5) -0.011(6)
C5U 0.035(8) 0.029(5) 0.035(7) 0.000(4) 0.008(5) -0.009(5)
C6U 0.049(7) 0.029(5) 0.028(5) -0.007(4) 0.001(4) -0.009(5)
C1 0.0166(15) 0.0127(12) 0.0129(12) -0.0010(10) -0.0004(13) 0.0017(11)
C2 0.0194(15) 0.0106(12) 0.0174(13) 0.0040(10) 0.0011(13) 0.0026(12)
C3 0.0192(14) 0.0121(13) 0.0160(13) 0.0047(11) 0.0003(12) 0.0011(11)
C4 0.0198(15) 0.0107(13) 0.0135(14) 0.0002(11) -0.0025(11) -0.0005(11)
C5 0.0199(15) 0.0142(14) 0.0214(14) 0.0046(12) -0.0022(12) -0.0014(12)
C6 0.0208(16) 0.0177(15) 0.0326(17) 0.0002(13) -0.0065(14) -0.0037(12)
C7 0.0318(18) 0.0148(14) 0.0260(16) -0.0058(12) -0.0050(14) -0.0035(13)
C8 0.0274(17) 0.0167(13) 0.0187(13) -0.0031(11) -0.0002(14) 0.0028(13)
C9 0.0213(15) 0.0125(13) 0.0166(14) 0.0023(11) -0.0011(12) 0.0016(12)
C10 0.0184(15) 0.0194(15) 0.0218(15) -0.0043(12) 0.0023(13) -0.0031(12)
C11 0.0210(18) 0.062(3) 0.046(2) 0.0249(19) -0.0061(16) -0.0127(17)
C12 0.032(2) 0.044(2) 0.0299(18) 0.0062(16) 0.0055(16) -0.0056(16)
C13 0.0192(16) 0.0209(16) 0.0323(17) 0.0002(13) 0.0046(14) -0.0015(13)
C14 0.0246(18) 0.0276(18) 0.047(2) 0.0118(15) 0.0073(16) -0.0024(15)
C15 0.0253(18) 0.0254(17) 0.045(2) 0.0065(15) 0.0064(16) 0.0042(14)
C16 0.0269(17) 0.0093(12) 0.0154(14) -0.0001(11) -0.0018(12) -0.0009(11)
C18 0.0281(18) 0.0202(15) 0.0252(16) 0.0011(13) -0.0069(14) 0.0002(13)
C19 0.043(2) 0.0236(17) 0.0175(15) -0.0012(12) -0.0089(15) 0.0009(15)
C20 0.039(2) 0.0198(15) 0.0181(14) -0.0032(11) 0.0032(15) 0.0014(14)
C21 0.0285(17) 0.0115(13) 0.0174(14) -0.0006(11) 0.0020(13) 0.0005(12)
C22 0.0262(17) 0.0179(15) 0.0218(16) -0.0038(12) 0.0031(13) -0.0018(13)
C23 0.036(2) 0.0256(17) 0.0326(18) -0.0053(14) 0.0126(16) -0.0038(15)
C24 0.0266(18) 0.0233(16) 0.0352(18) -0.0009(14) 0.0031(15) 0.0044(14)
C17 0.0256(17) 0.0129(14) 0.0207(15) 0.0029(12) -0.0020(13) 0.0007(12)
C25 0.0226(17) 0.0325(17) 0.0240(16) 0.0019(13) -0.0007(13) 0.0039(13)
C26 0.036(4) 0.069(5) 0.040(3) 0.012(3) 0.007(3) 0.024(4)
C27 0.034(4) 0.047(4) 0.026(3) -0.001(2) -0.001(3) -0.016(3)
C26' 0.035(13) 0.047(9) 0.046(14) 0.011(8) 0.025(12) 0.018(8)
C27' 0.030(11) 0.048(10) 0.027(11) 0.008(8) -0.002(10) -0.004(9)
C28 0.0185(14) 0.0097(12) 0.0126(13) -0.0022(10) -0.0035(11) 0.0004(11)
C29 0.0166(15) 0.0128(13) 0.0164(14) -0.0036(11) 0.0005(12) 0.0025(11)
C30 0.0173(15) 0.0152(13) 0.0179(14) 0.0023(11) 0.0028(12) 0.0002(12)
C31 0.0222(16) 0.0151(14) 0.0170(15) 0.0011(11) -0.0030(13) 0.0027(12)
C32 0.0163(15) 0.0187(14) 0.0181(14) 0.0005(11) -0.0031(12) 0.0020(12)
C33 0.0197(15) 0.0113(14) 0.0149(14) -0.0040(11) -0.0005(12) 0.0002(11)
C34 0.0157(14) 0.0181(14) 0.0230(14) 0.0033(12) -0.0012(12) -0.0019(12)
C35 0.0264(18) 0.0371(19) 0.0340(18) 0.0085(15) -0.0059(15) -0.0115(15)
C36 0.0274(18) 0.0308(17) 0.0339(18) -0.0021(15) 0.0124(16) -0.0061(14)
C37 0.0155(15) 0.0188(15) 0.0180(14) 0.0028(11) 0.0001(13) 0.0029(12)
C38 0.0186(17) 0.0416(19) 0.0249(16) -0.0001(14) -0.0001(13) 0.0050(15)
C39 0.0266(19) 0.047(2) 0.053(2) -0.0262(18) -0.0153(17) 0.0116(16)
C40 0.0247(17) 0.0288(17) 0.0213(15) 0.0095(13) -0.0009(14) 0.0050(14)
C41 0.081(3) 0.037(2) 0.0278(19) 0.0067(16) -0.021(2) 0.010(2)
C42 0.053(2) 0.0215(17) 0.039(2) 0.0109(15) -0.0048(18) 0.0085(17)

loop_
_atom_type_symbol
_atom_type_description
_atom_type_scat_dispersion_real
_atom_type_scat_dispersion_imag
_atom_type_scat_source
C C 0.0033 0.0016 'International Tables Vol C Tables 4.2.6.8 and 6.1.1.4'
H H 0.0000 0.0000 'International Tables Vol C Tables 4.2.6.8 and 6.1.1.4'
N N 0.0061 0.0033 'International Tables Vol C Tables 4.2.6.8 and 6.1.1.4'
Si Si 0.0817 0.0704 'International Tables Vol C Tables 4.2.6.8 and 6.1.1.4'
P P 0.1023 0.0942 'International Tables Vol C Tables 4.2.6.8 and 6.1.1.4'
Cl Cl 0.1484 0.1585 'International Tables Vol C Tables 4.2.6.8 and 6.1.1.4'

loop_
_geom_angle_atom_site_label_1
_geom_angle_atom_site_label_2
_geom_angle_atom_site_label_3
_geom_angle
C28 P1 Si1 95.01(8)
C1 Si1 Cl2 104.92(9)
C1 Si1 Cl1 98.94(9)
Cl2 Si1 Cl1 100.39(5)
C1 Si1 P1 115.11(8)
Cl2 Si1 P1 116.12(5)
Cl1 Si1 P1 118.78(5)
C1 N1 C2 110.2(2)
C1 N1 C16 127.4(2)
C2 N1 C16 122.0(2)
C1 N2 C3 110.2(2)
C1 N2 C4 126.9(2)
C3 N2 C4 122.8(2)
C6S C1S C2S 120.5(4)
C6S C1S H1S 119.7
C2S C1S H1S 119.7
C3S C2S C1S 119.3(4)
C3S C2S H2S 120.4
C1S C2S H2S 120.4
C4S C3S C2S 119.7(4)
C4S C3S H3S 120.1
C2S C3S H3S 120.1
C5S C4S C3S 120.6(4)
C5S C4S H4S 119.7
C3S C4S H4S 119.7
C4S C5S C6S 120.5(4)
C4S C5S H5S 119.8
C6S C5S H5S 119.8
C1S C6S C5S 119.4(4)
C1S C6S H6S 120.3
C5S C6S H6S 120.3
C2T C1T C6T 121.2(7)
C2T C1T H1T 119.4
C6T C1T H1T 119.4
C1T C2T C3T 120.4(9)
C1T C2T H2T 119.8
C3T C2T H2T 119.8
C4T C3T C2T 118.6(8)
C4T C3T H3T 120.7
C2T C3T H3T 120.7
C5T C4T C3T 120.4(6)
C5T C4T H4T 119.8
C3T C4T H4T 119.8
C6T C5T C4T 120.3(7)
C6T C5T H5T 119.9
C4T C5T H5T 119.9
C1T C6T C5T 119.1(7)
C1T C6T H6T 120.4
C5T C6T H6T 120.4
C2U C1U C6U 119.4(10)
C2U C1U H1U 120.3
C6U C1U H1U 120.3
C3U C2U C1U 121.2(11)
C3U C2U H2U 119.4
C1U C2U H2U 119.4
C2U C3U C4U 119.4(11)
C2U C3U H3U 120.3
C4U C3U H3U 120.3
C3U C4U C5U 120.2(13)
C3U C4U H4U 119.9
C5U C4U H4U 119.9
C4U C5U C6U 120.3(14)
C4U C5U H5U 119.8
C6U C5U H5U 119.8
C5U C6U C1U 119.4(11)
C5U C6U H&U 120.3
C1U C6U H&U 120.3
N2 C1 N1 105.1(2)
N2 C1 Si1 125.49(18)
N1 C1 Si1 129.12(18)
C3 C2 N1 107.1(2)
C3 C2 H2 126.5
N1 C2 H2 126.5
C2 C3 N2 107.3(2)
C2 C3 H3 126.3
N2 C3 H3 126.3
C5 C4 C9 123.6(2)
C5 C4 N2 118.7(2)
C9 C4 N2 117.6(2)
C6 C5 C4 116.6(3)
C6 C5 C13 120.7(3)
C4 C5 C13 122.6(3)
C7 C6 C5 121.7(3)
C7 C6 H6 119.2
C5 C6 H6 119.2
C6 C7 C8 120.3(3)
C6 C7 H7 119.9
C8 C7 H7 119.9
C7 C8 C9 121.1(3)
C7 C8 H8 119.5
C9 C8 H8 119.5
C4 C9 C8 116.7(3)
C4 C9 C10 123.5(2)
C8 C9 C10 119.8(3)
C9 C10 C11 111.7(2)
C9 C10 C12 112.1(2)
C11 C10 C12 109.9(3)
C9 C10 H10 107.7
C11 C10 H10 107.7
C12 C10 H10 107.7
C10 C11 H11A 109.5
C10 C11 H11B 109.5
H11A C11 H11B 109.5
C10 C11 H11C 109.5
H11A C11 H11C 109.5
H11B C11 H11C 109.5
C10 C12 H12A 109.5
C10 C12 H12B 109.5
H12A C12 H12B 109.5
C10 C12 H12C 109.5
H12A C12 H12C 109.5
H12B C12 H12C 109.5
C5 C13 C15 109.3(2)
C5 C13 C14 111.7(2)
C15 C13 C14 111.6(3)
C5 C13 H13 108.1
C15 C13 H13 108.1
C14 C13 H13 108.1
C13 C14 H14A 109.5
C13 C14 H14B 109.5
H14A C14 H14B 109.5
C13 C14 H14C 109.5
H14A C14 H14C 109.5
H14B C14 H14C 109.5
C13 C15 H15A 109.5
C13 C15 H15B 109.5
H15A C15 H15B 109.5
C13 C15 H15C 109.5
H15A C15 H15C 109.5
H15B C15 H15C 109.5
C21 C16 C17 123.9(3)
C21 C16 N1 118.7(2)
C17 C16 N1 117.4(2)
C19 C18 C17 121.7(3)
C19 C18 H18 119.2
C17 C18 H18 119.2
C18 C19 C20 120.2(3)
C18 C19 H19 119.9
C20 C19 H19 119.9
C19 C20 C21 121.3(3)
C19 C20 H20 119.4
C21 C20 H20 119.4
C20 C21 C16 116.3(3)
C20 C21 C22 120.8(3)
C16 C21 C22 122.8(3)
C21 C22 C23 112.7(3)
C21 C22 C24 110.0(2)
C23 C22 C24 109.9(2)
C21 C22 H22 108.1
C23 C22 H22 108.1
C24 C22 H22 108.1
C22 C23 H23A 109.5
C22 C23 H23B 109.5
H23A C23 H23B 109.5
C22 C23 H23C 109.5
H23A C23 H23C 109.5
H23B C23 H23C 109.5
C22 C24 H24A 109.5
C22 C24 H24B 109.5
H24A C24 H24B 109.5
C22 C24 H24C 109.5
H24A C24 H24C 109.5
H24B C24 H24C 109.5
C18 C17 C16 116.5(3)
C18 C17 C25 119.9(3)
C16 C17 C25 123.5(3)
C27' C25 C17 117.4(13)
C17 C25 C26 112.5(4)
C17 C25 C27 107.9(4)
C26 C25 C27 109.1(4)
C27' C25 C26' 110.7(12)
C17 C25 C26' 110.2(9)
C17 C25 H25 109.1
C26 C25 H25 109.1
C27 C25 H25 109.1
C27' C25 H25' 105.9
C17 C25 H25' 105.9
C26' C25 H25' 105.9
C25 C26 H26A 109.5
C25 C26 H26B 109.5
H26A C26 H26B 109.5
C25 C26 H26C 109.5
H26A C26 H26C 109.5
H26B C26 H26C 109.5
C25 C27 H27A 109.5
C25 C27 H27B 109.5
H27A C27 H27B 109.5
C25 C27 H27C 109.5
H27A C27 H27C 109.5
H27B C27 H27C 109.5
C25 C26' H26D 109.5
C25 C26' H26E 109.5
H26D C26' H26E 109.5
C25 C26' H26F 109.5
H26D C26' H26F 109.5
H26E C26' H26F 109.5
C25 C27' H27D 109.5
C25 C27' H27E 109.5
H27D C27' H27E 109.5
C25 C27' H27F 109.5
H27D C27' H27F 109.5
H27E C27' H27F 109.5
C29 C28 C33 118.3(2)
C29 C28 P1 121.5(2)
C33 C28 P1 119.9(2)
C30 C29 C28 119.7(2)
C30 C29 C37 117.5(2)
C28 C29 C37 122.8(2)
C31 C30 C29 122.5(3)
C31 C30 H30 118.8
C29 C30 H30 118.8
C32 C31 C30 117.2(2)
C32 C31 C40 121.7(3)
C30 C31 C40 121.1(3)
C31 C32 C33 122.8(3)
C31 C32 H32 118.6
C33 C32 H32 118.6
C32 C33 C28 119.5(3)
C32 C33 C34 118.3(2)
C28 C33 C34 122.2(2)
C33 C34 C35 112.9(2)
C33 C34 C36 111.1(2)
C35 C34 C36 110.5(3)
C33 C34 H34 107.4
C35 C34 H34 107.4
C36 C34 H34 107.4
C34 C35 H35A 109.5
C34 C35 H35B 109.5
H35A C35 H35B 109.5
C34 C35 H35C 109.5
H35A C35 H35C 109.5
H35B C35 H35C 109.5
C34 C36 H36A 109.5
C34 C36 H36B 109.5
H36A C36 H36B 109.5
C34 C36 H36C 109.5
H36A C36 H36C 109.5
H36B C36 H36C 109.5
C38 C37 C39 109.7(3)
C38 C37 C29 112.2(2)
C39 C37 C29 111.6(2)
C38 C37 H37 107.7
C39 C37 H37 107.7
C29 C37 H37 107.7
C37 C38 H38A 109.5
C37 C38 H38B 109.5
H38A C38 H38B 109.5
C37 C38 H38C 109.5
H38A C38 H38C 109.5
H38B C38 H38C 109.5
C37 C39 H39A 109.5
C37 C39 H39B 109.5
H39A C39 H39B 109.5
C37 C39 H39C 109.5
H39A C39 H39C 109.5
H39B C39 H39C 109.5
C42 C40 C31 112.1(2)
C42 C40 C41 109.9(3)
C31 C40 C41 111.3(3)
C42 C40 H40 107.8
C31 C40 H40 107.8
C41 C40 H40 107.8
C40 C41 H41A 109.5
C40 C41 H41B 109.5
H41A C41 H41B 109.5
C40 C41 H41C 109.5
H41A C41 H41C 109.5
H41B C41 H41C 109.5
C40 C42 H42A 109.5
C40 C42 H42B 109.5
H42A C42 H42B 109.5
C40 C42 H42C 109.5
H42A C42 H42C 109.5
H42B C42 H42C 109.5

loop_
_geom_bond_atom_site_label_1
_geom_bond_atom_site_label_2
_geom_bond_distance
Cl1 Si1 2.1095(12)
Cl2 Si1 2.0663(11)
P1 C28 1.884(3)
P1 Si1 2.1129(10)
Si1 C1 1.928(3)
N1 C1 1.362(3)
N1 C2 1.383(3)
N1 C16 1.464(3)
N2 C1 1.358(3)
N2 C3 1.382(3)
N2 C4 1.453(3)
C1S C6S 1.370(6)
C1S C2S 1.380(6)
C1S H1S 0.9500
C2S C3S 1.379(6)
C2S H2S 0.9500
C3S C4S 1.370(5)
C3S H3S 0.9500
C4S C5S 1.355(5)
C4S H4S 0.9500
C5S C6S 1.374(5)
C5S H5S 0.9500
C6S H6S 0.9500
C1T C2T 1.365(11)
C1T C6T 1.375(10)
C1T H1T 0.9500
C2T C3T 1.392(10)
C2T H2T 0.9500
C3T C4T 1.390(9)
C3T H3T 0.9500
C4T C5T 1.384(8)
C4T H4T 0.9500
C5T C6T 1.381(9)
C5T H5T 0.9500
C6T H6T 0.9500
C1U C2U 1.374(12)
C1U C6U 1.387(11)
C1U H1U 0.9500
C2U C3U 1.369(13)
C2U H2U 0.9500
C3U C4U 1.376(13)
C3U H3U 0.9500
C4U C5U 1.376(15)
C4U H4U 0.9500
C5U C6U 1.381(13)
C5U H5U 0.9500
C6U H&U 0.9500
C2 C3 1.340(4)
C2 H2 0.9500
C3 H3 0.9500
C4 C5 1.399(4)
C4 C9 1.400(4)
C5 C6 1.396(4)
C5 C13 1.524(4)
C6 C7 1.372(4)
C6 H6 0.9500
C7 C8 1.385(4)
C7 H7 0.9500
C8 C9 1.400(4)
C8 H8 0.9500
C9 C10 1.519(4)
C10 C11 1.522(4)
C10 C12 1.524(4)
C10 H10 1.0000
C11 H11A 0.9800
C11 H11B 0.9800
C11 H11C 0.9800
C12 H12A 0.9800
C12 H12B 0.9800
C12 H12C 0.9800
C13 C15 1.533(4)
C13 C14 1.536(4)
C13 H13 1.0000
C14 H14A 0.9800
C14 H14B 0.9800
C14 H14C 0.9800
C15 H15A 0.9800
C15 H15B 0.9800
C15 H15C 0.9800
C16 C21 1.399(4)
C16 C17 1.400(4)
C18 C19 1.374(4)
C18 C17 1.391(4)
C18 H18 0.9500
C19 C20 1.385(5)
C19 H19 0.9500
C20 C21 1.397(4)
C20 H20 0.9500
C21 C22 1.515(4)
C22 C23 1.535(4)
C22 C24 1.539(4)
C22 H22 1.0000
C23 H23A 0.9800
C23 H23B 0.9800
C23 H23C 0.9800
C24 H24A 0.9800
C24 H24B 0.9800
C24 H24C 0.9800
C17 C25 1.522(4)
C25 C27' 1.488(16)
C25 C26 1.525(6)
C25 C27 1.552(6)
C25 C26' 1.585(15)
C25 H25 1.0000
C25 H25' 1.0000
C26 H26A 0.9800
C26 H26B 0.9800
C26 H26C 0.9800
C27 H27A 0.9800
C27 H27B 0.9800
C27 H27C 0.9800
C26' H26D 0.9800
C26' H26E 0.9800
C26' H26F 0.9800
C27' H27D 0.9800
C27' H27E 0.9800
C27' H27F 0.9800
C28 C29 1.414(4)
C28 C33 1.420(4)
C29 C30 1.400(4)
C29 C37 1.525(4)
C30 C31 1.391(4)
C30 H30 0.9500
C31 C32 1.391(4)
C31 C40 1.521(4)
C32 C33 1.395(4)
C32 H32 0.9500
C33 C34 1.526(4)
C34 C35 1.529(4)
C34 C36 1.529(4)
C34 H34 1.0000
C35 H35A 0.9800
C35 H35B 0.9800
C35 H35C 0.9800
C36 H36A 0.9800
C36 H36B 0.9800
C36 H36C 0.9800
C37 C38 1.522(4)
C37 C39 1.524(4)
C37 H37 1.0000
C38 H38A 0.9800
C38 H38B 0.9800
C38 H38C 0.9800
C39 H39A 0.9800
C39 H39B 0.9800
C39 H39C 0.9800
C40 C42 1.514(4)
C40 C41 1.532(5)
C40 H40 1.0000
C41 H41A 0.9800
C41 H41B 0.9800
C41 H41C 0.9800
C42 H42A 0.9800
C42 H42B 0.9800
C42 H42C 0.9800

loop_
_geom_torsion_atom_site_label_1
_geom_torsion_atom_site_label_2
_geom_torsion_atom_site_label_3
_geom_torsion_atom_site_label_4
_geom_torsion
C6S C1S C2S C3S 0.0(6)
C1S C2S C3S C4S 0.6(5)
C2S C3S C4S C5S -0.7(5)
C3S C4S C5S C6S 0.1(5)
C2S C1S C6S C5S -0.6(6)
C4S C5S C6S C1S 0.5(5)
C6T C1T C2T C3T -0.4(15)
C1T C2T C3T C4T 0.3(15)
C2T C3T C4T C5T -0.8(12)
C3T C4T C5T C6T 1.4(11)
C2T C1T C6T C5T 1.0(14)
C4T C5T C6T C1T -1.5(13)
C6U C1U C2U C3U -0.6(16)
C1U C2U C3U C4U -1.5(19)
C2U C3U C4U C5U 2(3)
C3U C4U C5U C6U 0(3)
C4U C5U C6U C1U -2(2)
C2U C1U C6U C5U 2.3(19)
C3 N2 C1 N1 -0.5(3)
C4 N2 C1 N1 176.3(2)
C3 N2 C1 Si1 173.6(2)
C4 N2 C1 Si1 -9.6(4)
C2 N1 C1 N2 0.4(3)
C16 N1 C1 N2 -173.7(2)
C2 N1 C1 Si1 -173.4(2)
C16 N1 C1 Si1 12.5(4)
C1 N1 C2 C3 -0.1(3)
C16 N1 C2 C3 174.4(2)
N1 C2 C3 N2 -0.3(3)
C1 N2 C3 C2 0.5(3)
C4 N2 C3 C2 -176.5(2)
C1 N2 C4 C5 85.8(3)
C3 N2 C4 C5 -97.7(3)
C1 N2 C4 C9 -97.4(3)
C3 N2 C4 C9 79.0(3)
C9 C4 C5 C6 1.6(4)
N2 C4 C5 C6 178.1(2)
C9 C4 C5 C13 -175.4(3)
N2 C4 C5 C13 1.1(4)
C4 C5 C6 C7 -0.2(4)
C13 C5 C6 C7 176.8(3)
C5 C6 C7 C8 -1.0(4)
C6 C7 C8 C9 0.9(4)
C5 C4 C9 C8 -1.7(4)
N2 C4 C9 C8 -178.2(2)
C5 C4 C9 C10 178.3(3)
N2 C4 C9 C10 1.7(4)
C7 C8 C9 C4 0.4(4)
C7 C8 C9 C10 -179.5(2)
C4 C9 C10 C11 100.7(3)
C8 C9 C10 C11 -79.4(3)
C4 C9 C10 C12 -135.5(3)
C8 C9 C10 C12 44.5(3)
C6 C5 C13 C15 -77.8(3)
C4 C5 C13 C15 99.0(3)
C6 C5 C13 C14 46.1(4)
C4 C5 C13 C14 -137.0(3)
C1 N1 C16 C21 -94.0(3)
C2 N1 C16 C21 92.5(3)
C1 N1 C16 C17 88.5(3)
C2 N1 C16 C17 -85.0(3)
C17 C18 C19 C20 -2.0(5)
C18 C19 C20 C21 2.3(4)
C19 C20 C21 C16 0.4(4)
C19 C20 C21 C22 -176.0(3)
C17 C16 C21 C20 -3.6(4)
N1 C16 C21 C20 179.0(2)
C17 C16 C21 C22 172.7(3)
N1 C16 C21 C22 -4.7(4)
C20 C21 C22 C23 -39.4(4)
C16 C21 C22 C23 144.5(3)
C20 C21 C22 C24 83.6(3)
C16 C21 C22 C24 -92.6(3)
C19 C18 C17 C16 -1.1(4)
C19 C18 C17 C25 176.0(3)
C21 C16 C17 C18 4.0(4)
N1 C16 C17 C18 -178.6(2)
C21 C16 C17 C25 -173.0(3)
N1 C16 C17 C25 4.4(4)
C18 C17 C25 C27' -47.4(16)
C16 C17 C25 C27' 129.5(16)
C18 C17 C25 C26 51.2(7)
C16 C17 C25 C26 -131.9(6)
C18 C17 C25 C27 -69.1(5)
C16 C17 C25 C27 107.8(5)
C18 C17 C25 C26' 80.6(18)
C16 C17 C25 C26' -102.5(18)
Si1 P1 C28 C29 90.4(2)
Si1 P1 C28 C33 -96.5(2)
C33 C28 C29 C30 -2.0(4)
P1 C28 C29 C30 171.2(2)
C33 C28 C29 C37 177.3(2)
P1 C28 C29 C37 -9.5(4)
C28 C29 C30 C31 0.3(4)
C37 C29 C30 C31 -179.0(3)
C29 C30 C31 C32 0.8(4)
C29 C30 C31 C40 178.8(2)
C30 C31 C32 C33 -0.1(4)
C40 C31 C32 C33 -178.0(3)
C31 C32 C33 C28 -1.7(4)
C31 C32 C33 C34 178.7(3)
C29 C28 C33 C32 2.7(4)
P1 C28 C33 C32 -170.7(2)
C29 C28 C33 C34 -177.7(2)
P1 C28 C33 C34 8.9(3)
C32 C33 C34 C35 -42.0(4)
C28 C33 C34 C35 138.4(3)
C32 C33 C34 C36 82.8(3)
C28 C33 C34 C36 -96.8(3)
C30 C29 C37 C38 51.5(3)
C28 C29 C37 C38 -127.8(3)
C30 C29 C37 C39 -72.1(3)
C28 C29 C37 C39 108.6(3)
C32 C31 C40 C42 -63.2(4)
C30 C31 C40 C42 118.9(3)
C32 C31 C40 C41 60.4(4)
C30 C31 C40 C41 -117.5(3)
